data_4086565
loop_
_publ_author_name
'Batke, Sonja'
'Sietzen, Malte'
'Merz, Lukas'
'Wadepohl, Hubert'
'Ballmann, Joachim'

_publ_section_title
;
 Closely Related Benzylene-Linked Diamidophosphine Scaffolds and Their
 Zirconium and Hafnium Complexes: How Small Changes of the Ligand Result
 in Different Complex Stabilities and Reactivities
;
_journal_issue 13
_journal_name_full Organometallics
_journal_page_first 2294
_journal_paper_doi 10.1021/acs.organomet.6b00384
_journal_volume 35
_journal_year 2016
_chemical_formula_moiety 'C40 H49 Hf N2 P Si2'
_chemical_formula_sum 'C40 H49 Hf N2 P Si2'
_chemical_formula_weight 823.45
_chemical_properties_physical 'air-sensitive, moisture-sensitive'
_space_group_crystal_system monoclinic
_space_group_IT_number 14
_space_group_name_Hall '-P 2yn'
_space_group_name_H-M_alt 'P 1 21/c 1'
_symmetry_cell_setting monoclinic
_symmetry_Int_Tables_number 14
_symmetry_space_group_name_Hall '-P 2yn'
_symmetry_space_group_name_H-M 'P 1 21/n 1'
_atom_sites_solution_hydrogens mixed
_atom_sites_solution_primary iterative
_atom_sites_solution_secondary difmap
_audit_block_code ba_sb41
_audit_creation_date 2015-12-04
_audit_creation_method
;
Olex2 1.2
(compiled 2015.09.30 svn.r3233 for OlexSys, GUI svn.r5103)
;
_audit_update_record '04.12.2015 10:39:09 CET UTC+01:00  encif 1.36'
_cell_angle_alpha 90
_cell_angle_beta 117.9006(19)
_cell_angle_gamma 90
_cell_formula_units_Z 4
_cell_length_a 10.25124(15)
_cell_length_b 39.7877(5)
_cell_length_c 10.27791(15)
_cell_measurement_reflns_used 49839
_cell_measurement_temperature 120(1)
_cell_measurement_theta_max 70.9620
_cell_measurement_theta_min 4.4510
_cell_volume 3704.80(11)
_computing_cell_refinement 'CrysAlisPro 1.171.38.41 (Rigaku OD, 2015)'
_computing_data_collection 'CrysAlisPro 1.171.38.41 (Rigaku OD, 2015)'
_computing_data_reduction 'CrysAlisPro 1.171.38.41 (Rigaku OD, 2015)'
_computing_molecular_graphics 'Olex2 (Dolomanov et al., 2009)'
_computing_publication_material 'encif (Wadepohl, 2009-15); encifer 1.5 (CCDC, 2014)'
_computing_structure_refinement 'ShelXL (Sheldrick, 2015)'
_computing_structure_solution 'SUPERFLIP (Palatinus, 2007-2009)'
_diffrn_ambient_environment perfluoro
_diffrn_ambient_temperature 120(1)
_diffrn_detector 'CCD plate'
_diffrn_detector_area_resol_mean 7.9621
_diffrn_detector_type Eos
_diffrn_measured_fraction_theta_full 1.000
_diffrn_measured_fraction_theta_max 0.996
_diffrn_measurement_details
;
List of Runs (angles in degrees, time in seconds):

--------------------------------------------------------------------------
  1  \w    -17.00  10.00   1.00    5.00    --    0.00  38.00 120.00   27
  2  \w    -72.00 -36.00   1.00    5.00    --    0.00 -38.00  90.00   36
  3  \w    -19.00  24.00   1.00    5.00    --    0.00  38.00-150.00   43
  4  \w     -8.00  25.00   1.00    5.00    --    0.00 -38.00  90.00   33
  5  \w     -4.00  65.00   1.00    5.00    --    0.00  57.00 -90.00   69
  6  \w     12.00  71.00   1.00    5.00    --    0.00  38.00 120.00   59
  7  \w     26.00  70.00   1.00    5.00    --    0.00  38.00-150.00   44
  8  \w    -33.00  -8.00   1.00    5.00    --   14.00 110.00  15.71   25
  9  \w    -32.00   0.00   1.00    5.00    --   18.00 115.00-162.43   32
 10  \w    -21.00   4.00   1.00   10.00    --   30.00 115.00 152.74   25
 11  \w    -10.00  15.00   1.00   10.00    --   34.00 104.00  33.89   25
 12  \w      6.00  31.00   1.00   10.00    --   42.00  88.00  87.65   25
 13  \w      6.00  31.00   1.00   10.00    --   42.00  88.00 -30.02   25
 14  \w     12.00  37.00   1.00   10.00    --   46.00  84.00 176.93   25
 15  \w     13.00  38.00   1.00   10.00    --   46.00  83.00-123.49   25
 16  \w     13.00  38.00   1.00   10.00    --   46.00  83.00  57.82   25
 17  \w     13.00  38.00   1.00   10.00    --   46.00  82.00   5.94   25
 18  \w     12.00  37.00   1.00   10.00    --   46.00  84.00  98.15   25
 19  \w     12.00  37.00   1.00   10.00    --   46.00  84.00 167.54   25
 20  \w     18.00  43.00   1.00   10.00    --   50.00  80.00-123.63   25
 21  \w     17.00  42.00   1.00   10.00    --   50.00  82.00 -43.38   25
 22  \w     19.00  44.00   1.00   10.00    --   50.00  79.00 129.45   25
 23  \w     21.00  47.00   1.00   10.00    --   50.00  76.00 -80.78   26
 24  \w     19.00  44.00   1.00   10.00    --   50.00  79.00-158.68   25
 25  \w     19.00  44.00   1.00   10.00    --   50.00  79.00  93.49   25
 26  \w     17.00  42.00   1.00   10.00    --   50.00  82.00  53.32   25
 27  \w     24.00  50.00   1.00   10.00    --   54.00  77.00-159.17   26
 28  \w     23.00  48.00   1.00   10.00    --   54.00  78.00 -82.59   25
 29  \w     -5.00  84.00   1.00   10.00    --   54.00 -77.00 -30.00   89
 30  \w     25.00  51.00   1.00   10.00    --   54.00  77.00 150.00   26
 31  \w     24.00  50.00   1.00   10.00    --   54.00  77.00 -90.00   26
 32  \w     23.00  48.00   1.00   10.00    --   54.00  78.00  18.28   25
 33  \w     26.00  52.00   1.00   10.00    --   54.00  77.00-120.00   26
 34  \w     27.00  53.00   1.00   10.00    --   54.00  77.00   0.00   26
 35  \w     32.00  58.00   1.00   10.00    --   54.00  77.00  90.00   26
 36  \w    -14.00  75.00   1.00   10.00    --   54.00 -57.00-120.00   89
 37  \w     23.00 106.00   1.00   10.00    --   54.00-125.00-180.00   83
 38  \w     27.00  53.00   1.00   10.00    --   54.00  77.00  60.00   26
 39  \w     28.00  54.00   1.00   10.00    --   54.00  77.00 -30.00   26
 40  \w     26.00  52.00   1.00   10.00    --   54.00  77.00-180.00   26
 41  \w     29.00  55.00   1.00   10.00    --   54.00  77.00 120.00   26
 42  \w     24.00  66.00   1.00   10.00    --   54.00-125.00-120.00   42
 43  \w     29.00  55.00   1.00   10.00    --   58.00  76.00  62.71   26
 44  \w     39.00 110.00   1.00   10.00    --   58.00  65.00  35.41   71
 45  \w     28.00  54.00   1.00   10.00    --   58.00  77.00 178.51   26
 46  \w     29.00  55.00   1.00   10.00    --   58.00  75.00 137.33   26
 47  \w     93.00 123.00   1.00   10.00    --   58.00  77.00 -67.14   30
 48  \w     28.00  53.00   1.00   10.00    --   58.00  77.00 -67.14   25
 49  \w     30.00  59.00   1.00   10.00    --   58.00  75.00 -43.36   29
 50  \w     34.00  60.00   1.00   10.00    --   58.00  72.00 -96.40   26
 51  \w     34.00  60.00   1.00   10.00    --   62.00  74.00 120.94   26
 52  \w     35.00  61.00   1.00   10.00    --   62.00  72.00 -93.07   26
 53  \w     40.00  66.00   1.00   10.00    --   62.00  74.00 142.34   26
 54  \w    101.00 128.00   1.00   10.00    --   62.00  75.00  -7.53   27
 55  \w     68.00  94.00   1.00   10.00    --   62.00  75.00  -7.53   26
 56  \w     45.00  97.00   1.00   10.00    --   62.00  68.00  74.23   52
 57  \w     40.00  75.00   1.00   10.00    --   62.00  62.00-150.45   35
 58  \w     34.00  59.00   1.00   10.00    --   62.00  75.00  -7.53   25
 59  \w     35.00  61.00   1.00   10.00    --   62.00  76.00 -64.21   26
 60  \w     38.00  64.00   1.00   10.00    --   66.00  76.00  27.78   26
 61  \w     40.00  66.00   1.00   10.00    --   66.00  70.00-155.95   26
 62  \w     45.00  83.00   1.00   10.00    --   66.00  49.00  14.64   38
 63  \w     46.00 134.00   1.00   10.00    --   66.00  58.00-102.35   88
 64  \w     40.00  65.00   1.00   10.00    --   66.00  70.00 169.21   25
 65  \w     46.00  72.00   1.00   10.00    --   70.00  69.00-161.36   26
 66  \w     49.00  85.00   1.00   10.00    --   70.00  55.00 170.40   36
 67  \w     43.00 100.00   1.00   10.00    --   70.00  74.00 113.47   57
 68  \w     43.00  69.00   1.00   10.00    --   70.00  76.00  41.80   26
 69  \w     53.00  84.00   1.00   10.00    --   74.00  68.00  41.29   31
 70  \w     49.00  75.00   1.00   10.00    --   74.00  69.00-101.46   26
 71  \w     48.00  75.00   1.00   10.00    --   74.00  73.00  80.65   27
 72  \w     48.00 122.00   1.00   10.00    --   74.00  71.00-149.94   74
 73  \w     44.00  70.00   1.00   10.00    --   74.00  77.00 -16.22   26
 74  \w     51.00  77.00   1.00   10.00    --   74.00  66.00 -54.36   26
 75  \w     57.00 122.00   1.00   10.00    --   78.00  57.00-165.69   65
 76  \w     49.00  75.00   1.00   10.00    --   78.00  77.00 -13.85   26
 77  \w     51.00  76.00   1.00   10.00    --   78.00  72.00  69.26   25
 78  \w     57.00  82.00   1.00   10.00    --   78.00  50.00 158.02   25
 79  \w     55.00  87.00   1.00   10.00    --   78.00  65.00 -78.74   32
 80  \w     51.00 147.00   1.00   10.00    --   78.00  71.00 -54.63   96
 81  \w     59.00  85.00   1.00   15.00    --   82.00  74.00 -12.14   26
 82  \w     61.00 114.00   1.00   15.00    --   82.00  60.00  44.59   53
 83  \w     54.00  80.00   1.00   15.00    --   82.00  73.00 145.51   26
 84  \w     59.00 111.00   1.00   15.00    --   86.00  72.00  71.44   52
 85  \w     59.00  85.00   1.00   15.00    --   86.00  71.00-177.52   26
 86  \w     63.00  89.00   1.00   15.00    --   86.00  48.00   7.49   26
 87  \w    120.00 147.00   1.00   15.00    --   86.00  60.00 171.73   27
 88  \w     65.00 114.00   1.00   15.00    --   86.00  60.00 171.73   49
 89  \w     66.00 135.00   1.00   15.00    --   90.00  68.00  13.12   69
 90  \w     63.00 159.00   1.00   15.00    --   90.00  72.00-144.75   96
 91  \w     60.00  90.00   1.00   15.00    --   90.00  77.00 -62.15   30
 92  \w     77.00 126.00   1.00   15.00    --   90.00  70.00-167.14   49
 93  \w     68.00 104.00   1.00   15.00    --   90.00  61.00   1.48   36
 94  \w     60.00  86.00   1.00   15.00    --   90.00  77.00 179.32   26
 95  \w     67.00 104.00   1.00   15.00    --   94.00  71.00 120.40   37
 96  \w     73.00  99.00   1.00   15.00    --   94.00  65.00 136.92   26
 97  \w     68.00  98.00   1.00   15.00    --   98.00  77.00-110.34   30
 98  \w     78.00 113.00   1.00   15.00    --  102.00  44.00 -32.38   35
 99  \w     85.00 174.00   1.00   15.00    --  108.00  64.00 -30.00   89
100  \w     79.00 105.00   1.00   15.00    --  108.00  77.00-180.00   26
101  \w     41.00 130.00   1.00   15.00    --  108.00 -64.00 150.00   89
102  \w     85.00 111.00   1.00   15.00    --  108.00  64.00  90.00   26
103  \w     46.00 112.00   1.00   15.00    --  108.00-111.00  90.00   66
104  \w     83.00 109.00   1.00   15.00    --  108.00  77.00-120.00   26
105  \w     86.00 165.00   1.00   15.00    --  108.00  64.00  30.00   79
106  \w     80.00 106.00   1.00   15.00    --  108.00  77.00 150.00   26
107  \w     79.00 105.00   1.00   15.00    --  108.00  77.00 120.00   26
108  \w     78.00 103.00   1.00   15.00    --  108.00  77.00  60.00   25
109  \w    109.00 135.00   1.00   15.00    --  108.00  77.00  90.00   26
110  \w     78.00 103.00   1.00   15.00    --  108.00  77.00  90.00   25
111  \w    116.00 177.00   1.00   15.00    --  108.00  77.00-150.00   61
112  \w     78.00 104.00   1.00   15.00    --  108.00  77.00-150.00   26
113  \w     86.00 175.00   1.00   15.00    --  108.00  64.00-180.00   89
114  \w    100.00 138.00   1.00   15.00    --  108.00 -77.00   0.00   38
115  \w     39.00  93.00   1.00   15.00    --  108.00 -77.00   0.00   54
116  \w     78.00 178.00   1.00   15.00    --  108.00  77.00 -90.00  100
117  \w     78.00 104.00   1.00   15.00    --  108.00  77.00 -30.00   26
118  \w     79.00 105.00   1.00   15.00    --  108.00  77.00 -60.00   26
119  \w     43.00 113.00   1.00   15.00    --  108.00 -38.00 -90.00   70
120  \w    133.00 165.00   1.00   15.00    --  108.00  38.00 -90.00   32
121  \w     82.00 128.00   1.00   15.00    --  108.00  38.00 -90.00   46
122  \w     85.00 174.00   1.00   15.00    --  108.00  64.00 120.00   89
123  \w     73.00 107.00   1.00   15.00    --  108.00-111.00-120.00   34
124  \w     78.00 103.00   1.00   15.00    --  108.00  77.00  30.00   25
125  \w     83.00 156.00   1.00   15.00    --  108.00  38.00 120.00   73
126  \w     86.00 112.00   1.00   15.00    --  108.00  64.00 150.00   26
127  \w     87.00 175.00   1.00   15.00    --  108.00  64.00  60.00   88
128  \w    117.00 146.00   1.00   15.00    --  108.00 -92.00-120.00   29
129  \w     64.00  90.00   1.00   15.00    --  108.00 -92.00-120.00   26
130  \w    100.00 140.00   1.00   15.00    --  108.00 -92.00  60.00   40
131  \w     36.00 115.00   1.00   15.00    --  108.00-111.00 -30.00   79
132  \w     91.00 117.00   1.00   15.00    --  108.00  70.00   9.41   26
133  \w    151.00 177.00   1.00   15.00    --  108.00  74.00  -4.39   26
134  \w     86.00 127.00   1.00   15.00    --  108.00  38.00-180.00   41
135  \w     81.00 107.00   1.00   15.00    --  108.00  74.00  -4.39   26
136  \w     84.00 178.00   1.00   15.00    --  108.00  38.00   0.00   94
137  \w     85.00 111.00   1.00   15.00    --  108.00  64.00   0.00   26
138  \w    125.00 174.00   1.00   15.00    --  108.00  64.00 -60.00   49
139  \w     85.00 112.00   1.00   15.00    --  108.00  64.00 -60.00   27
140  \w    130.00 158.00   1.00   15.00    --  108.00  38.00-180.00   28
141  \w     85.00 116.00   1.00   15.00    --  108.00  38.00-120.00   31
142  \w     85.00 111.00   1.00   15.00    --  108.00  38.00  30.00   26
143  \w     85.00 138.00   1.00   15.00    --  108.00  64.00 -90.00   53
144  \w    142.00 174.00   1.00   15.00    --  108.00  64.00-120.00   32
145  \w     85.00 111.00   1.00   15.00    --  108.00  64.00-120.00   26
146  \w     79.00 105.00   1.00   15.00    --  108.00  77.00   0.00   26
147  \w     86.00 112.00   1.00   15.00    --  108.00  64.00-150.00   26
148  \f   -150.00 120.00   1.00    0.50   0.00   0.00   0.00    --   270
;
_diffrn_measurement_device 'four-circle diffractometer'
_diffrn_measurement_device_type 'Agilent SuperNova, Dual, Cu at zero, Eos'
_diffrn_measurement_method '\w and \f scans'
_diffrn_measurement_specimen_support 'polyimid foil'
_diffrn_orient_matrix_type 'CrysAlisPro convention (1999,Acta A55,543-557)'
_diffrn_orient_matrix_UB_11 0.0921228000
_diffrn_orient_matrix_UB_12 -0.0068899000
_diffrn_orient_matrix_UB_13 0.1661205000
_diffrn_orient_matrix_UB_21 0.1316237000
_diffrn_orient_matrix_UB_22 -0.0106582000
_diffrn_orient_matrix_UB_23 -0.0240534000
_diffrn_orient_matrix_UB_31 0.0557196000
_diffrn_orient_matrix_UB_32 0.0365774000
_diffrn_orient_matrix_UB_33 0.0242701000
_diffrn_radiation_monochromator mirror
_diffrn_radiation_probe x-ray
_diffrn_radiation_type 'Cu K\a'
_diffrn_radiation_wavelength 1.54184
_diffrn_reflns_av_R_equivalents 0.0311
_diffrn_reflns_av_unetI/netI 0.0126
_diffrn_reflns_Laue_measured_fraction_full 1.000
_diffrn_reflns_Laue_measured_fraction_max 0.996
_diffrn_reflns_limit_h_max 12
_diffrn_reflns_limit_h_min -12
_diffrn_reflns_limit_k_max 48
_diffrn_reflns_limit_k_min -44
_diffrn_reflns_limit_l_max 12
_diffrn_reflns_limit_l_min -12
_diffrn_reflns_number 94255
_diffrn_reflns_point_group_measured_fraction_full 1.000
_diffrn_reflns_point_group_measured_fraction_max 0.996
_diffrn_reflns_theta_full 67.684
_diffrn_reflns_theta_max 70.832
_diffrn_reflns_theta_min 4.445
_diffrn_source 'microfocus X-Ray tube'
_diffrn_source_type 'Agilent SuperNova (Cu) X-ray Source'
_exptl_absorpt_coefficient_mu 6.456
_exptl_absorpt_correction_T_max 0.757
_exptl_absorpt_correction_T_min 0.579
_exptl_absorpt_correction_type gaussian
_exptl_absorpt_process_details
;
CrysAlisPro 1.171.38.41 (Rigaku Oxford Diffraction, 2015)
Numerical absorption correction based on gaussian integration over
            a multifaceted crystal model
Empirical absorption correction using spherical harmonics,
 implemented in SCALE3 ABSPACK scaling algorithm.
;
_exptl_crystal_colour 'light colourless'
_exptl_crystal_density_diffrn 1.476
_exptl_crystal_description plate
_exptl_crystal_F_000 1672
_exptl_crystal_size_max 0.096
_exptl_crystal_size_mid 0.063
_exptl_crystal_size_min 0.054
_refine_diff_density_max 0.545
_refine_diff_density_min -1.102
_refine_diff_density_rms 0.063
_refine_ls_extinction_method none
_refine_ls_goodness_of_fit_ref 1.315
_refine_ls_hydrogen_treatment mixed
_refine_ls_matrix_type full
_refine_ls_number_parameters 433
_refine_ls_number_reflns 7106
_refine_ls_number_restraints 0
_refine_ls_restrained_S_all 1.315
_refine_ls_R_factor_all 0.0265
_refine_ls_R_factor_gt 0.0258
_refine_ls_shift/su_max 0.004
_refine_ls_shift/su_mean 0.000
_refine_ls_structure_factor_coef Fsqd
_refine_ls_weighting_details 'w=1/[\s^2^(Fo^2^)+5.9035P] where P=(Fo^2^+2Fc^2^)/3'
_refine_ls_weighting_scheme calc
_refine_ls_wR_factor_gt 0.0487
_refine_ls_wR_factor_ref 0.0489
_reflns_Friedel_coverage 0.000
_reflns_number_gt 6989
_reflns_number_total 7106
_reflns_threshold_expression 'I > 2\s(I)'
_cod_data_source_file om6b00384_si_002.cif
_cod_data_source_block ba_sb41
_cod_depositor_comments 'Adding full bibliography for 4086549--4086572.cif.'
_cod_original_sg_symbol_H-M 'P 21/n'
_cod_database_code 4086565
_audit_block_refno 2592
_audit_block_usercomment 'sb417b, plate, colourless'
_chemical_oxdiff_formula 'C40 H49 N2 P Si2 Hf'
_chemical_oxdiff_usercomment 'sb417b, plate, colourless'
_shelx_space_group_comment
;
The symmetry employed for this shelxl refinement is uniquely defined
by the following loop, which should always be used as a source of
symmetry information in preference to the above space-group names.
They are only intended as comments.
;
_shelx_estimated_absorpt_t_max 0.565
_shelx_estimated_absorpt_t_min 0.565
_reflns_odcompleteness_completeness 99.96
_reflns_odcompleteness_iscentric 1
_reflns_odcompleteness_theta 66.97
_shelxl_version_number 2014/7
_olex2_refinement_description
;
1. Fixed Uiso
 At 1.2 times of:
  All C(H) groups, All C(H,H) groups
 At 1.5 times of:
  All C(H,H,H) groups
2.a Secondary CH2 refined with riding coordinates:
 C1(H1A,H1B), C11(H11A,H11B)
2.b Aromatic/amide H refined with riding coordinates:
 C4(H4), C5(H5), C6(H6), C7(H7), C14(H14), C15(H15), C16(H16), C17(H17),
 C22(H22), C23(H23), C24(H24), C25(H25), C26(H26), C29(H29), C30(H30), C31(H31),
  C32(H32), C33(H33), C36(H36), C37(H37), C38(H38), C39(H39), C40(H40)
2.c Idealised Me refined as rotating group:
 C8(H8A,H8B,H8C), C9(H9A,H9B,H9C), C10(H10A,H10B,H10C), C18(H18A,H18B,H18C),
 C19(H19A,H19B,H19C), C20(H20A,H20B,H20C)
;
_olex2_submission_special_instructions 'No special instructions were received'
_oxdiff_exptl_absorpt_empirical_details
;
Empirical correction (ABSPACK) includes:
- Absorption correction using spherical harmonics
- Frame scaling
- Detector area scaling
;
_oxdiff_exptl_absorpt_empirical_full_max 1.279
_oxdiff_exptl_absorpt_empirical_full_min 0.834
_cell_oxdiff_length_a 10.25005(15)
_cell_oxdiff_length_b 39.7907(5)
_cell_oxdiff_length_c 10.27717(16)
_cell_oxdiff_angle_alpha 89.9933(11)
_cell_oxdiff_angle_beta 117.8884(16)
_cell_oxdiff_angle_gamma 90.0069(11)
_cell_oxdiff_volume 3704.80(9)
_cell_oxdiff_measurement_reflns_used 49839

loop_
_symmetry_equiv_pos_as_xyz
'x, y, z'
'-x+1/2, y+1/2, -z+1/2'
'-x, -y, -z'
'x-1/2, -y-1/2, z-1/2'

loop_
_atom_site_label
_atom_site_type_symbol
_atom_site_fract_x
_atom_site_fract_y
_atom_site_fract_z
_atom_site_U_iso_or_equiv
_atom_site_adp_type
_atom_site_occupancy
_atom_site_site_symmetry_order
_atom_site_calc_flag
_atom_site_refinement_flags_posn
Hf Hf 0.79900(2) 0.36972(2) 0.25493(2) 0.01670(4) Uani 1 1 d .
P P 0.56975(7) 0.37696(2) -0.03600(7) 0.01708(13) Uani 1 1 d .
Si1 Si 0.68614(8) 0.29005(2) 0.28377(8) 0.02119(15) Uani 1 1 d .
Si2 Si 0.95572(8) 0.44277(2) 0.18624(8) 0.02073(15) Uani 1 1 d .
N1 N 0.7491(2) 0.31961(5) 0.1983(2) 0.0169(4) Uani 1 1 d .
N2 N 0.8940(2) 0.40125(5) 0.1630(2) 0.0179(4) Uani 1 1 d .
C1 C 0.4970(3) 0.33438(6) -0.1009(3) 0.0199(5) Uani 1 1 d .
H1A H 0.4422 0.3265 -0.0490 0.024 Uiso 1 1 calc R
H1B H 0.4273 0.3351 -0.2075 0.024 Uiso 1 1 calc R
C2 C 0.6204(3) 0.30994(6) -0.0736(3) 0.0177(5) Uani 1 1 d .
C3 C 0.7431(3) 0.30554(6) 0.0663(3) 0.0170(5) Uani 1 1 d .
C4 C 0.8606(3) 0.28571(6) 0.0782(3) 0.0200(5) Uani 1 1 d .
H4 H 0.9468 0.2840 0.1707 0.024 Uiso 1 1 calc R
C5 C 0.8544(3) 0.26848(7) -0.0415(3) 0.0239(6) Uani 1 1 d .
H5 H 0.9357 0.2552 -0.0310 0.029 Uiso 1 1 calc R
C6 C 0.7288(3) 0.27070(7) -0.1768(3) 0.0252(6) Uani 1 1 d .
H6 H 0.7208 0.2578 -0.2581 0.030 Uiso 1 1 calc R
C7 C 0.6154(3) 0.29180(7) -0.1923(3) 0.0217(6) Uani 1 1 d .
H7 H 0.5316 0.2940 -0.2863 0.026 Uiso 1 1 calc R
C8 C 0.4806(3) 0.29109(9) 0.2014(4) 0.0386(8) Uani 1 1 d .
H8A H 0.4484 0.3140 0.2074 0.058 Uiso 1 1 calc GR
H8B H 0.4487 0.2757 0.2555 0.058 Uiso 1 1 calc GR
H8C H 0.4367 0.2841 0.0980 0.058 Uiso 1 1 calc GR
C9 C 0.7638(4) 0.29775(8) 0.4852(3) 0.0350(7) Uani 1 1 d .
H9A H 0.8716 0.2958 0.5323 0.052 Uiso 1 1 calc GR
H9B H 0.7241 0.2811 0.5276 0.052 Uiso 1 1 calc GR
H9C H 0.7365 0.3204 0.5015 0.052 Uiso 1 1 calc GR
C10 C 0.7386(4) 0.24621(8) 0.2642(4) 0.0411(8) Uani 1 1 d .
H10A H 0.6972 0.2406 0.1595 0.062 Uiso 1 1 calc GR
H10B H 0.6999 0.2306 0.3116 0.062 Uiso 1 1 calc GR
H10C H 0.8464 0.2444 0.3112 0.062 Uiso 1 1 calc GR
C11 C 0.6639(3) 0.38964(7) -0.1429(3) 0.0208(5) Uani 1 1 d .
H11A H 0.6042 0.3825 -0.2465 0.025 Uiso 1 1 calc R
H11B H 0.6724 0.4144 -0.1413 0.025 Uiso 1 1 calc R
C12 C 0.8155(3) 0.37432(6) -0.0816(3) 0.0184(5) Uani 1 1 d .
C13 C 0.9233(3) 0.38019(6) 0.0656(3) 0.0175(5) Uani 1 1 d .
C14 C 1.0595(3) 0.36376(7) 0.1188(3) 0.0210(5) Uani 1 1 d .
H14 H 1.1324 0.3673 0.2178 0.025 Uiso 1 1 calc R
C15 C 1.0900(3) 0.34245(7) 0.0298(3) 0.0244(6) Uani 1 1 d .
H15 H 1.1826 0.3313 0.0684 0.029 Uiso 1 1 calc R
C16 C 0.9854(3) 0.33739(7) -0.1154(3) 0.0251(6) Uani 1 1 d .
H16 H 1.0065 0.3232 -0.1775 0.030 Uiso 1 1 calc R
C17 C 0.8500(3) 0.35327(7) -0.1692(3) 0.0219(6) Uani 1 1 d .
H17 H 0.7785 0.3497 -0.2688 0.026 Uiso 1 1 calc R
C18 C 0.8377(4) 0.46883(8) 0.0209(3) 0.0369(8) Uani 1 1 d .
H18A H 0.8361 0.4587 -0.0668 0.055 Uiso 1 1 calc GR
H18B H 0.8783 0.4916 0.0343 0.055 Uiso 1 1 calc GR
H18C H 0.7370 0.4698 0.0086 0.055 Uiso 1 1 calc GR
C19 C 1.1477(3) 0.44563(7) 0.2100(3) 0.0277(6) Uani 1 1 d .
H19A H 1.2145 0.4325 0.2964 0.042 Uiso 1 1 calc GR
H19B H 1.1793 0.4692 0.2239 0.042 Uiso 1 1 calc GR
H19C H 1.1498 0.4367 0.1222 0.042 Uiso 1 1 calc GR
C20 C 0.9457(3) 0.46076(7) 0.3488(3) 0.0269(6) Uani 1 1 d .
H20A H 0.8435 0.4599 0.3321 0.040 Uiso 1 1 calc GR
H20B H 0.9795 0.4842 0.3629 0.040 Uiso 1 1 calc GR
H20C H 1.0088 0.4477 0.4368 0.040 Uiso 1 1 calc GR
C21 C 0.4064(3) 0.40347(7) -0.1050(3) 0.0190(5) Uani 1 1 d .
C22 C 0.4051(3) 0.43615(8) -0.1533(4) 0.0327(7) Uani 1 1 d .
H22 H 0.4901 0.4448 -0.1560 0.039 Uiso 1 1 calc R
C23 C 0.2811(4) 0.45629(8) -0.1977(4) 0.0382(8) Uani 1 1 d .
H23 H 0.2820 0.4786 -0.2305 0.046 Uiso 1 1 calc R
C24 C 0.1569(3) 0.44424(8) -0.1947(3) 0.0296(6) Uani 1 1 d .
H24 H 0.0722 0.4581 -0.2255 0.036 Uiso 1 1 calc R
C25 C 0.1558(3) 0.41210(8) -0.1471(3) 0.0291(6) Uani 1 1 d .
H25 H 0.0703 0.4037 -0.1446 0.035 Uiso 1 1 calc R
C26 C 0.2796(3) 0.39179(7) -0.1026(3) 0.0256(6) Uani 1 1 d .
H26 H 0.2776 0.3695 -0.0700 0.031 Uiso 1 1 calc R
C27 C 0.9809(3) 0.36933(8) 0.4928(3) 0.0263(6) Uani 1 1 d .
H27A H 0.984(3) 0.3918(9) 0.537(4) 0.032 Uiso 1 1 d R
H27B H 0.956(4) 0.3540(8) 0.544(4) 0.032 Uiso 1 1 d R
C28 C 1.1228(3) 0.36063(7) 0.4946(3) 0.0249(6) Uani 1 1 d .
C29 C 1.2276(3) 0.38519(8) 0.5113(3) 0.0268(6) Uani 1 1 d .
H29 H 1.2125 0.4077 0.5326 0.032 Uiso 1 1 calc R
C30 C 1.3525(3) 0.37762(8) 0.4977(3) 0.0315(7) Uani 1 1 d .
H30 H 1.4204 0.3949 0.5073 0.038 Uiso 1 1 calc R
C31 C 1.3786(3) 0.34479(9) 0.4701(3) 0.0344(7) Uani 1 1 d .
H31 H 1.4639 0.3394 0.4603 0.041 Uiso 1 1 calc R
C32 C 1.2789(4) 0.32004(8) 0.4569(3) 0.0356(7) Uani 1 1 d .
H32 H 1.2970 0.2975 0.4399 0.043 Uiso 1 1 calc R
C33 C 1.1527(3) 0.32763(7) 0.4683(3) 0.0298(7) Uani 1 1 d .
H33 H 1.0853 0.3102 0.4580 0.036 Uiso 1 1 calc R
C34 C 0.6311(3) 0.38583(8) 0.3273(3) 0.0277(6) Uani 1 1 d .
H34A H 0.530(4) 0.3799(8) 0.250(4) 0.033 Uiso 1 1 d R
H34B H 0.655(3) 0.3714(8) 0.411(4) 0.033 Uiso 1 1 d R
C35 C 0.6278(3) 0.42143(7) 0.3715(3) 0.0235(6) Uani 1 1 d .
C36 C 0.5406(3) 0.44545(8) 0.2707(3) 0.0301(7) Uani 1 1 d .
H36 H 0.4785 0.4389 0.1716 0.036 Uiso 1 1 calc R
C37 C 0.5415(4) 0.47853(8) 0.3107(4) 0.0365(7) Uani 1 1 d .
H37 H 0.4796 0.4944 0.2393 0.044 Uiso 1 1 calc R
C38 C 0.6319(4) 0.48898(8) 0.4539(4) 0.0380(8) Uani 1 1 d .
H38 H 0.6342 0.5119 0.4808 0.046 Uiso 1 1 calc R
C39 C 0.7187(4) 0.46532(9) 0.5572(4) 0.0366(7) Uani 1 1 d .
H39 H 0.7795 0.4720 0.6563 0.044 Uiso 1 1 calc R
C40 C 0.7175(3) 0.43208(8) 0.5172(3) 0.0311(7) Uani 1 1 d .
H40 H 0.7782 0.4162 0.5892 0.037 Uiso 1 1 calc R

loop_
_atom_site_aniso_label
_atom_site_aniso_U_11
_atom_site_aniso_U_22
_atom_site_aniso_U_33
_atom_site_aniso_U_23
_atom_site_aniso_U_13
_atom_site_aniso_U_12
Hf 0.01949(6) 0.01580(7) 0.01390(6) -0.00103(5) 0.00706(5) -0.00043(5)
P 0.0164(3) 0.0153(3) 0.0171(3) 0.0008(2) 0.0058(2) 0.0003(2)
Si1 0.0275(4) 0.0198(4) 0.0186(3) 0.0010(3) 0.0127(3) -0.0014(3)
Si2 0.0236(4) 0.0175(4) 0.0186(3) -0.0009(3) 0.0078(3) -0.0032(3)
N1 0.0201(11) 0.0168(11) 0.0134(10) -0.0003(8) 0.0074(9) 0.0003(9)
N2 0.0201(11) 0.0178(11) 0.0144(10) -0.0011(8) 0.0070(9) -0.0009(9)
C1 0.0183(13) 0.0175(13) 0.0196(13) 0.0001(10) 0.0052(11) -0.0003(10)
C2 0.0190(13) 0.0149(13) 0.0175(12) 0.0010(10) 0.0073(10) -0.0015(10)
C3 0.0224(13) 0.0131(12) 0.0161(12) -0.0004(10) 0.0094(10) -0.0033(10)
C4 0.0217(13) 0.0169(13) 0.0209(13) 0.0003(10) 0.0095(11) 0.0005(10)
C5 0.0292(15) 0.0197(14) 0.0286(15) 0.0002(11) 0.0184(12) 0.0021(11)
C6 0.0379(16) 0.0203(14) 0.0208(14) -0.0040(11) 0.0167(12) -0.0016(12)
C7 0.0276(14) 0.0176(13) 0.0170(12) -0.0005(10) 0.0082(11) -0.0052(11)
C8 0.0305(17) 0.050(2) 0.0376(18) 0.0076(15) 0.0180(14) -0.0091(15)
C9 0.052(2) 0.0317(17) 0.0236(15) 0.0031(13) 0.0196(15) -0.0039(15)
C10 0.068(2) 0.0212(16) 0.049(2) 0.0048(14) 0.0395(19) 0.0018(15)
C11 0.0186(13) 0.0234(14) 0.0173(12) 0.0018(10) 0.0058(10) -0.0012(11)
C12 0.0177(12) 0.0181(13) 0.0184(12) 0.0010(10) 0.0076(10) -0.0025(10)
C13 0.0199(13) 0.0158(13) 0.0162(12) 0.0007(10) 0.0079(10) -0.0019(10)
C14 0.0195(13) 0.0217(14) 0.0197(13) 0.0032(10) 0.0076(11) -0.0012(10)
C15 0.0192(14) 0.0252(15) 0.0302(15) 0.0032(12) 0.0128(12) 0.0030(11)
C16 0.0299(15) 0.0223(15) 0.0280(15) -0.0025(11) 0.0176(13) -0.0007(12)
C17 0.0242(14) 0.0246(14) 0.0165(12) -0.0006(11) 0.0093(11) -0.0057(11)
C18 0.047(2) 0.0235(16) 0.0279(16) 0.0034(13) 0.0075(14) -0.0058(14)
C19 0.0291(15) 0.0246(15) 0.0319(15) -0.0057(12) 0.0165(13) -0.0088(12)
C20 0.0317(16) 0.0222(15) 0.0252(14) -0.0036(11) 0.0119(12) -0.0001(12)
C21 0.0194(13) 0.0189(13) 0.0152(12) -0.0004(10) 0.0052(10) 0.0021(10)
C22 0.0254(15) 0.0238(16) 0.052(2) 0.0067(14) 0.0206(14) 0.0020(12)
C23 0.0366(18) 0.0214(16) 0.060(2) 0.0105(15) 0.0256(17) 0.0087(13)
C24 0.0239(15) 0.0271(16) 0.0346(16) 0.0011(13) 0.0108(13) 0.0089(12)
C25 0.0221(14) 0.0301(17) 0.0350(16) -0.0032(13) 0.0133(13) -0.0005(12)
C26 0.0241(14) 0.0215(14) 0.0322(15) 0.0045(12) 0.0140(12) 0.0019(11)
C27 0.0311(15) 0.0298(16) 0.0159(13) -0.0031(12) 0.0091(11) -0.0059(13)
C28 0.0282(15) 0.0279(16) 0.0101(12) 0.0015(10) 0.0018(11) 0.0010(12)
C29 0.0285(15) 0.0274(15) 0.0156(13) 0.0009(11) 0.0028(11) 0.0000(12)
C30 0.0254(15) 0.0368(18) 0.0201(14) 0.0052(12) 0.0003(12) -0.0017(13)
C31 0.0211(15) 0.048(2) 0.0255(15) 0.0056(14) 0.0035(12) 0.0096(14)
C32 0.0373(18) 0.0301(17) 0.0275(16) 0.0014(13) 0.0052(14) 0.0098(14)
C33 0.0324(16) 0.0250(16) 0.0204(14) 0.0031(11) 0.0028(12) 0.0003(12)
C34 0.0286(16) 0.0269(16) 0.0316(16) 0.0007(13) 0.0175(13) 0.0012(12)
C35 0.0266(14) 0.0242(15) 0.0268(14) -0.0014(11) 0.0183(12) -0.0030(11)
C36 0.0258(15) 0.0326(17) 0.0308(16) -0.0029(13) 0.0125(13) -0.0015(12)
C37 0.0327(17) 0.0307(18) 0.049(2) 0.0049(15) 0.0221(15) 0.0043(13)
C38 0.0396(19) 0.0279(17) 0.056(2) -0.0127(15) 0.0306(17) -0.0034(14)
C39 0.0376(18) 0.042(2) 0.0353(17) -0.0126(15) 0.0217(15) -0.0048(15)
C40 0.0334(16) 0.0342(17) 0.0278(15) -0.0019(13) 0.0162(13) 0.0018(13)

loop_
_atom_type_symbol
_atom_type_description
_atom_type_scat_dispersion_real
_atom_type_scat_dispersion_imag
_atom_type_scat_source
C C 0.0181 0.0091 'International Tables Vol C Tables 4.2.6.8 and 6.1.1.4'
H H 0.0000 0.0000 'International Tables Vol C Tables 4.2.6.8 and 6.1.1.4'
Hf Hf -6.1794 4.9776 'International Tables Vol C Tables 4.2.6.8 and 6.1.1.4'
N N 0.0311 0.0180 'International Tables Vol C Tables 4.2.6.8 and 6.1.1.4'
P P 0.2955 0.4335 'International Tables Vol C Tables 4.2.6.8 and 6.1.1.4'
Si Si 0.2541 0.3302 'International Tables Vol C Tables 4.2.6.8 and 6.1.1.4'

loop_
_exptl_crystal_face_index_h
_exptl_crystal_face_index_k
_exptl_crystal_face_index_l
_exptl_crystal_face_perp_dist
0 25 1 0.0135
2 -25 -1 0.0412
-2 24 2 0.0237
0 1 -5 0.0268
2 25 0 0.0211
-2 -25 0 0.0422
0 -1 5 0.0268
7 0 -3 0.0439
-7 1 3 0.0492

loop_
_geom_angle_atom_site_label_1
_geom_angle_atom_site_label_2
_geom_angle_atom_site_label_3
_geom_angle
N1 Hf P 80.04(6)
N1 Hf C13 94.61(8)
N1 Hf C27 105.38(10)
N1 Hf C34 103.83(10)
N2 Hf P 77.92(6)
N2 Hf N1 124.21(8)
N2 Hf C13 29.65(8)
N2 Hf C27 99.83(10)
N2 Hf C34 124.85(10)
C13 Hf P 70.98(5)
C27 Hf P 174.37(8)
C27 Hf C13 109.60(9)
C34 Hf P 86.27(8)
C34 Hf C13 147.77(9)
C34 Hf C27 90.90(11)
C1 P Hf 106.53(8)
C11 P Hf 104.54(8)
C11 P C1 105.80(12)
C21 P Hf 129.07(8)
C21 P C1 104.41(12)
C21 P C11 104.63(12)
N1 Si1 C8 110.98(13)
N1 Si1 C9 112.24(12)
N1 Si1 C10 112.28(13)
C9 Si1 C8 107.75(16)
C9 Si1 C10 106.21(15)
C10 Si1 C8 107.07(17)
N2 Si2 C18 111.17(12)
N2 Si2 C19 111.56(12)
N2 Si2 C20 108.52(12)
C19 Si2 C18 106.17(15)
C20 Si2 C18 108.53(15)
C20 Si2 C19 110.84(13)
Si1 N1 Hf 127.02(11)
C3 N1 Hf 122.27(16)
C3 N1 Si1 110.21(16)
Si2 N2 Hf 136.87(12)
C13 N2 Hf 105.10(15)
C13 N2 Si2 117.75(17)
P C1 H1A 109.4
P C1 H1B 109.4
H1A C1 H1B 108.0
C2 C1 P 111.18(17)
C2 C1 H1A 109.4
C2 C1 H1B 109.4
C3 C2 C1 122.5(2)
C7 C2 C1 118.9(2)
C7 C2 C3 118.6(2)
C2 C3 N1 122.5(2)
C4 C3 N1 118.8(2)
C4 C3 C2 118.7(2)
C3 C4 H4 119.2
C5 C4 C3 121.5(2)
C5 C4 H4 119.2
C4 C5 H5 120.2
C4 C5 C6 119.7(3)
C6 C5 H5 120.2
C5 C6 H6 120.3
C7 C6 C5 119.4(2)
C7 C6 H6 120.3
C2 C7 H7 119.1
C6 C7 C2 121.9(2)
C6 C7 H7 119.1
Si1 C8 H8A 109.5
Si1 C8 H8B 109.5
Si1 C8 H8C 109.5
H8A C8 H8B 109.5
H8A C8 H8C 109.5
H8B C8 H8C 109.5
Si1 C9 H9A 109.5
Si1 C9 H9B 109.5
Si1 C9 H9C 109.5
H9A C9 H9B 109.5
H9A C9 H9C 109.5
H9B C9 H9C 109.5
Si1 C10 H10A 109.5
Si1 C10 H10B 109.5
Si1 C10 H10C 109.5
H10A C10 H10B 109.5
H10A C10 H10C 109.5
H10B C10 H10C 109.5
P C11 H11A 109.3
P C11 H11B 109.3
H11A C11 H11B 108.0
C12 C11 P 111.49(18)
C12 C11 H11A 109.3
C12 C11 H11B 109.3
C13 C12 C11 121.1(2)
C17 C12 C11 119.9(2)
C17 C12 C13 118.9(2)
N2 C13 Hf 45.25(11)
C12 C13 Hf 109.61(16)
C12 C13 N2 121.8(2)
C14 C13 Hf 110.66(17)
C14 C13 N2 119.6(2)
C14 C13 C12 118.5(2)
C13 C14 H14 119.3
C15 C14 C13 121.3(2)
C15 C14 H14 119.3
C14 C15 H15 120.0
C16 C15 C14 120.0(3)
C16 C15 H15 120.0
C15 C16 H16 120.3
C17 C16 C15 119.3(3)
C17 C16 H16 120.3
C12 C17 H17 119.1
C16 C17 C12 121.9(2)
C16 C17 H17 119.1
Si2 C18 H18A 109.5
Si2 C18 H18B 109.5
Si2 C18 H18C 109.5
H18A C18 H18B 109.5
H18A C18 H18C 109.5
H18B C18 H18C 109.5
Si2 C19 H19A 109.5
Si2 C19 H19B 109.5
Si2 C19 H19C 109.5
H19A C19 H19B 109.5
H19A C19 H19C 109.5
H19B C19 H19C 109.5
Si2 C20 H20A 109.5
Si2 C20 H20B 109.5
Si2 C20 H20C 109.5
H20A C20 H20B 109.5
H20A C20 H20C 109.5
H20B C20 H20C 109.5
C22 C21 P 122.4(2)
C22 C21 C26 117.8(3)
C26 C21 P 119.8(2)
C21 C22 H22 119.6
C23 C22 C21 120.8(3)
C23 C22 H22 119.6
C22 C23 H23 119.8
C24 C23 C22 120.5(3)
C24 C23 H23 119.8
C23 C24 H24 120.1
C25 C24 C23 119.7(3)
C25 C24 H24 120.1
C24 C25 H25 119.9
C24 C25 C26 120.1(3)
C26 C25 H25 119.9
C21 C26 H26 119.4
C25 C26 C21 121.1(3)
C25 C26 H26 119.4
Hf C27 H27A 108.6(18)
Hf C27 H27B 108(2)
H27A C27 H27B 107(3)
C28 C27 Hf 108.64(17)
C28 C27 H27A 112.5(18)
C28 C27 H27B 111(2)
C29 C28 C27 121.9(3)
C29 C28 C33 116.8(3)
C33 C28 C27 121.1(3)
C28 C29 H29 119.1
C30 C29 C28 121.9(3)
C30 C29 H29 119.1
C29 C30 H30 120.0
C29 C30 C31 120.1(3)
C31 C30 H30 120.0
C30 C31 H31 120.4
C32 C31 C30 119.1(3)
C32 C31 H31 120.4
C31 C32 H32 119.5
C31 C32 C33 120.9(3)
C33 C32 H32 119.5
C28 C33 H33 119.4
C32 C33 C28 121.2(3)
C32 C33 H33 119.4
Hf C34 H34A 110.2(19)
Hf C34 H34B 102.1(19)
H34A C34 H34B 107(3)
C35 C34 Hf 119.8(2)
C35 C34 H34A 107.5(19)
C35 C34 H34B 109(2)
C36 C35 C34 121.7(3)
C36 C35 C40 117.4(3)
C40 C35 C34 120.9(3)
C35 C36 H36 119.2
C37 C36 C35 121.6(3)
C37 C36 H36 119.2
C36 C37 H37 119.6
C36 C37 C38 120.8(3)
C38 C37 H37 119.6
C37 C38 H38 120.7
C37 C38 C39 118.7(3)
C39 C38 H38 120.7
C38 C39 H39 119.7
C40 C39 C38 120.6(3)
C40 C39 H39 119.7
C35 C40 H40 119.5
C39 C40 C35 121.0(3)
C39 C40 H40 119.5

loop_
_geom_bond_atom_site_label_1
_geom_bond_atom_site_label_2
_geom_bond_distance
Hf P 2.8232(6)
Hf N1 2.073(2)
Hf N2 2.068(2)
Hf C13 2.811(3)
Hf C27 2.278(3)
Hf C34 2.264(3)
P C1 1.845(3)
P C11 1.840(3)
P C21 1.819(3)
Si1 N1 1.761(2)
Si1 C8 1.868(3)
Si1 C9 1.863(3)
Si1 C10 1.864(3)
Si2 N2 1.745(2)
Si2 C18 1.871(3)
Si2 C19 1.869(3)
Si2 C20 1.864(3)
N1 C3 1.442(3)
N2 C13 1.440(3)
C1 H1A 0.9900
C1 H1B 0.9900
C1 C2 1.515(4)
C2 C3 1.410(3)
C2 C7 1.397(4)
C3 C4 1.397(4)
C4 H4 0.9500
C4 C5 1.383(4)
C5 H5 0.9500
C5 C6 1.387(4)
C6 H6 0.9500
C6 C7 1.381(4)
C7 H7 0.9500
C8 H8A 0.9800
C8 H8B 0.9800
C8 H8C 0.9800
C9 H9A 0.9800
C9 H9B 0.9800
C9 H9C 0.9800
C10 H10A 0.9800
C10 H10B 0.9800
C10 H10C 0.9800
C11 H11A 0.9900
C11 H11B 0.9900
C11 C12 1.506(4)
C12 C13 1.415(3)
C12 C17 1.391(4)
C13 C14 1.401(4)
C14 H14 0.9500
C14 C15 1.386(4)
C15 H15 0.9500
C15 C16 1.386(4)
C16 H16 0.9500
C16 C17 1.384(4)
C17 H17 0.9500
C18 H18A 0.9800
C18 H18B 0.9800
C18 H18C 0.9800
C19 H19A 0.9800
C19 H19B 0.9800
C19 H19C 0.9800
C20 H20A 0.9800
C20 H20B 0.9800
C20 H20C 0.9800
C21 C22 1.390(4)
C21 C26 1.391(4)
C22 H22 0.9500
C22 C23 1.387(4)
C23 H23 0.9500
C23 C24 1.374(4)
C24 H24 0.9500
C24 C25 1.371(4)
C25 H25 0.9500
C25 C26 1.389(4)
C26 H26 0.9500
C27 H27A 1.00(3)
C27 H27B 0.91(3)
C27 C28 1.487(4)
C28 C29 1.402(4)
C28 C33 1.404(4)
C29 H29 0.9500
C29 C30 1.384(4)
C30 H30 0.9500
C30 C31 1.389(5)
C31 H31 0.9500
C31 C32 1.379(5)
C32 H32 0.9500
C32 C33 1.385(5)
C33 H33 0.9500
C34 H34A 1.00(3)
C34 H34B 0.97(3)
C34 C35 1.492(4)
C35 C36 1.385(4)
C35 C40 1.407(4)
C36 H36 0.9500
C36 C37 1.378(4)
C37 H37 0.9500
C37 C38 1.386(5)
C38 H38 0.9500
C38 C39 1.386(5)
C39 H39 0.9500
C39 C40 1.383(4)
C40 H40 0.9500

loop_
_geom_torsion_atom_site_label_1
_geom_torsion_atom_site_label_2
_geom_torsion_atom_site_label_3
_geom_torsion_atom_site_label_4
_geom_torsion
Hf P C1 C2 -50.09(19)
Hf P C11 C12 32.4(2)
Hf P C21 C22 90.1(3)
Hf P C21 C26 -86.2(2)
Hf N1 C3 C2 -79.1(3)
Hf N1 C3 C4 103.5(2)
Hf N2 C13 C12 86.7(2)
Hf N2 C13 C14 -90.4(2)
Hf C13 C14 C15 128.5(2)
Hf C27 C28 C29 101.0(3)
Hf C27 C28 C33 -74.1(3)
Hf C34 C35 C36 91.0(3)
Hf C34 C35 C40 -87.0(3)
P C1 C2 C3 53.7(3)
P C1 C2 C7 -124.2(2)
P C11 C12 C13 -58.4(3)
P C11 C12 C17 119.9(2)
P C21 C22 C23 -176.5(3)
P C21 C26 C25 176.5(2)
Si1 N1 C3 C2 93.3(2)
Si1 N1 C3 C4 -84.1(2)
Si2 N2 C13 Hf 175.0(2)
Si2 N2 C13 C12 -98.4(3)
Si2 N2 C13 C14 84.5(3)
N1 C3 C4 C5 172.7(2)
N2 C13 C14 C15 177.9(2)
C1 P C11 C12 -79.9(2)
C1 P C21 C22 -144.0(2)
C1 P C21 C26 39.7(2)
C1 C2 C3 N1 10.5(4)
C1 C2 C3 C4 -172.0(2)
C1 C2 C7 C6 175.9(2)
C2 C3 C4 C5 -4.8(4)
C3 C2 C7 C6 -2.1(4)
C3 C4 C5 C6 -0.2(4)
C4 C5 C6 C7 4.1(4)
C5 C6 C7 C2 -2.9(4)
C7 C2 C3 N1 -171.6(2)
C7 C2 C3 C4 5.8(4)
C8 Si1 N1 Hf 87.53(18)
C8 Si1 N1 C3 -84.5(2)
C9 Si1 N1 Hf -33.11(19)
C9 Si1 N1 C3 154.90(19)
C10 Si1 N1 Hf -152.68(16)
C10 Si1 N1 C3 35.3(2)
C11 P C1 C2 60.8(2)
C11 P C21 C22 -33.0(3)
C11 P C21 C26 150.7(2)
C11 C12 C13 Hf 48.2(3)
C11 C12 C13 N2 -0.6(4)
C11 C12 C13 C14 176.5(2)
C11 C12 C17 C16 -176.9(2)
C12 C13 C14 C15 0.7(4)
C13 C12 C17 C16 1.4(4)
C13 C14 C15 C16 0.8(4)
C14 C15 C16 C17 -1.3(4)
C15 C16 C17 C12 0.2(4)
C17 C12 C13 Hf -130.1(2)
C17 C12 C13 N2 -178.9(2)
C17 C12 C13 C14 -1.8(4)
C18 Si2 N2 Hf -112.60(19)
C18 Si2 N2 C13 74.5(2)
C19 Si2 N2 Hf 129.09(18)
C19 Si2 N2 C13 -43.8(2)
C20 Si2 N2 Hf 6.7(2)
C20 Si2 N2 C13 -166.21(18)
C21 P C1 C2 170.88(18)
C21 P C11 C12 170.15(18)
C21 C22 C23 C24 0.0(5)
C22 C21 C26 C25 0.0(4)
C22 C23 C24 C25 0.1(5)
C23 C24 C25 C26 -0.2(5)
C24 C25 C26 C21 0.1(5)
C26 C21 C22 C23 -0.1(5)
C27 C28 C29 C30 -173.1(3)
C27 C28 C33 C32 174.2(3)
C28 C29 C30 C31 -1.5(4)
C29 C28 C33 C32 -1.1(4)
C29 C30 C31 C32 -0.2(4)
C30 C31 C32 C33 1.2(4)
C31 C32 C33 C28 -0.5(4)
C33 C28 C29 C30 2.1(4)
C34 C35 C36 C37 -177.8(3)
C34 C35 C40 C39 177.6(3)
C35 C36 C37 C38 0.7(5)
C36 C35 C40 C39 -0.5(4)
C36 C37 C38 C39 -1.6(5)
C37 C38 C39 C40 1.4(5)
C38 C39 C40 C35 -0.4(5)
C40 C35 C36 C37 0.3(4)

loop_
_exptl_oxdiff_crystal_face_indexfrac_h
_exptl_oxdiff_crystal_face_indexfrac_k
_exptl_oxdiff_crystal_face_indexfrac_l
_exptl_oxdiff_crystal_face_x
_exptl_oxdiff_crystal_face_y
_exptl_oxdiff_crystal_face_z
0.4992 25.0038 0.5001 -0.0432 -0.2128 0.9545
1.5013 -25.0037 -1.4998 0.0614 0.5002 -0.8673
-2.0014 24.0033 1.9997 -0.0176 -0.5674 0.8150
-0.4986 1.0029 -5.4997 -0.9665 0.0560 -0.1246
1.9996 25.0038 0.0003 0.0120 -0.0033 1.0260
-1.9996 -25.0038 -0.0003 -0.0120 0.0033 -1.0260
0.4986 -1.0029 5.4997 0.9665 -0.0560 0.1246
6.5017 0.0007 -3.4990 0.0177 0.9399 0.2774
-6.5017 0.9994 3.4991 -0.0246 -0.9506 -0.2408
